data_8103656
loop_
_publ_author_name
'Fornasini, M.L.'
'Cirafici, S.'

_publ_section_title
;
 Crystal structures of Eu3 Ga2, Eu Ga,Eu2 In, Eu In and Eu In4
;
_journal_name_full 'Zeitschrift fuer Kristallographie (149,1979-)'
_journal_page_first 295
_journal_page_last 304
_journal_volume 190
_journal_year 1990
_chemical_formula_sum 'Eu In4'
_space_group_IT_number 12
_symmetry_space_group_name_Hall '-C 2y'
_symmetry_space_group_name_H-M 'C 1 2/m 1'
_cell_angle_alpha 90
_cell_angle_beta 114.56
_cell_angle_gamma 90
_cell_formula_units_Z 4
_cell_length_a 11.928
_cell_length_b 5.099
_cell_length_c 9.865
_cell_volume 545.714
_citation_journal_id_ASTM ZEKRDZ
_cod_data_source_file Fornasini_ZEKRDZ_1990_452.cif
_cod_data_source_block Eu1In4
_cod_original_formula_sum 'Eu1 In4'
_cod_database_code 8103656

loop_
_symmetry_equiv_pos_as_xyz
x,y,z
-x,y,-z
-x,-y,-z
x,-y,z
x+1/2,y+1/2,z
-x+1/2,y+1/2,-z
-x+1/2,-y+1/2,-z
x+1/2,-y+1/2,z

loop_
_atom_site_label
_atom_site_type_symbol
_atom_site_fract_x
_atom_site_fract_y
_atom_site_fract_z
_atom_site_occupancy
_atom_site_U_iso_or_equiv
In1 In 0.1536 0 0.3466 1 0.0
In3 In 0.4227 0 0.5758 1 0.0
In4 In 0.4382 0 0.1034 1 0.0
Eu1 Eu 0.1651 0 0.7068 1 0.0
In2 In 0.1546 0 0.0513 1 0.0
